data_1504166
loop_
_publ_author_name
'Cao, Jing'
'Lu, Hai-Yan'
'You, Xiao-Jun'
'Zheng, Qi-Yu'
'Chen, Chuan-Feng'

_publ_section_title
;
 Complexation of a pentiptycene-based tweezer-like receptor with paraquat
 derivatives: ion-controlled binding and release of the guests.
;
_journal_issue 19
_journal_name_full 'Organic letters'
_journal_page_first 4446
_journal_page_last 4449
_journal_paper_doi 10.1021/ol901805y
_journal_volume 11
_journal_year 2009
_chemical_formula_sum 'C392 H360 F48 N8 O48 P8'
_chemical_formula_weight 7110.64
_chemical_name_systematic
; 
 ? 
;
_space_group_IT_number 14
_symmetry_cell_setting monoclinic
_symmetry_space_group_name_Hall '-P 2yn'
_symmetry_space_group_name_H-M 'P 1 21/n 1'
_atom_sites_solution_hydrogens geom
_atom_sites_solution_primary direct
_atom_sites_solution_secondary difmap
_audit_creation_method SHELXL-97
_cell_angle_alpha 90.00
_cell_angle_beta 103.40(3)
_cell_angle_gamma 90.00
_cell_formula_units_Z 1
_cell_length_a 16.000(3)
_cell_length_b 24.700(5)
_cell_length_c 24.300(5)
_cell_measurement_temperature 100(2)
_cell_volume 9342(3)
_computing_structure_refinement 'SHELXL-97 (Sheldrick, 1997)'
_computing_structure_solution 'SHELXS-97 (Sheldrick, 1990)'
_diffrn_ambient_temperature 100(2)
_diffrn_measured_fraction_theta_full 0.999
_diffrn_measured_fraction_theta_max 0.999
_diffrn_radiation_monochromator graphite
_diffrn_radiation_source 'fine-focus sealed tube'
_diffrn_radiation_type MoK\a
_diffrn_radiation_wavelength 0.71073
_diffrn_reflns_av_R_equivalents 0.0511
_diffrn_reflns_av_sigmaI/netI 0.0346
_diffrn_reflns_limit_h_max 17
_diffrn_reflns_limit_h_min -17
_diffrn_reflns_limit_k_max 27
_diffrn_reflns_limit_k_min -27
_diffrn_reflns_limit_l_max 26
_diffrn_reflns_limit_l_min -26
_diffrn_reflns_number 75530
_diffrn_reflns_theta_full 23.26
_diffrn_reflns_theta_max 23.26
_diffrn_reflns_theta_min 1.72
_exptl_absorpt_coefficient_mu 0.131
_exptl_absorpt_correction_T_max 0.9743
_exptl_absorpt_correction_T_min 0.9743
_exptl_absorpt_correction_type empirical
_exptl_crystal_density_diffrn 1.264
_exptl_crystal_density_method 'not measured'
_exptl_crystal_F_000 3704
_exptl_crystal_size_max 0.20
_exptl_crystal_size_mid 0.20
_exptl_crystal_size_min 0.20
_platon_squeeze_details
;
;
_refine_diff_density_max 0.731
_refine_diff_density_min -0.429
_refine_diff_density_rms 0.107
_refine_ls_extinction_method none
_refine_ls_goodness_of_fit_ref 1.521
_refine_ls_hydrogen_treatment mixed
_refine_ls_matrix_type full
_refine_ls_number_parameters 1090
_refine_ls_number_reflns 13414
_refine_ls_number_restraints 86
_refine_ls_restrained_S_all 1.527
_refine_ls_R_factor_all 0.1706
_refine_ls_R_factor_gt 0.1456
_refine_ls_shift/su_max 0.002
_refine_ls_shift/su_mean 0.000
_refine_ls_structure_factor_coef Fsqd
_refine_ls_weighting_details 'calc w=1/[\s^2^(Fo^2^)+(0.2000P)^2^+0.0000P] where P=(Fo^2^+2Fc^2^)/3'
_refine_ls_weighting_scheme calc
_refine_ls_wR_factor_gt 0.3937
_refine_ls_wR_factor_ref 0.4149
_reflns_number_gt 9663
_reflns_number_total 13414
_reflns_threshold_expression >2sigma(I)
_cod_data_source_file ol901805y_si_002.cif
_cod_data_source_block p21n-34after2
_cod_depositor_comments
;
The following automatic conversions were performed:

'_symmetry_cell_setting' value 'Monoclinic' changed to 'monoclinic'
according to /home/saulius/struct/CIF-dictionaries/cif_core.dic
dictionary named 'cif_core.dic' version 2.4.2 from 2011-04-26.

Automatic conversion script
Id: cif_fix_values 1715 2011-07-08 13:25:40Z adriana 
;
_cod_original_sg_symbol_H-M P21/n
_cod_database_code 1504166

loop_
_symmetry_equiv_pos_as_xyz
'x, y, z'
'-x+1/2, y+1/2, -z+1/2'
'-x, -y, -z'
'x-1/2, -y-1/2, z-1/2'

loop_
_atom_site_label
_atom_site_type_symbol
_atom_site_fract_x
_atom_site_fract_y
_atom_site_fract_z
_atom_site_U_iso_or_equiv
_atom_site_adp_type
_atom_site_occupancy
_atom_site_symmetry_multiplicity
_atom_site_calc_flag
_atom_site_refinement_flags
_atom_site_disorder_assembly
_atom_site_disorder_group
P1 P 0.14243(14) 0.15593(9) 0.34480(9) 0.1052(7) Uani 1 1 d . . .
F1 F 0.2403(3) 0.1467(2) 0.34520(18) 0.1257(15) Uani 1 1 d . . .
F2 F 0.0460(3) 0.1661(3) 0.3453(3) 0.169(2) Uani 1 1 d . . .
F3 F 0.1219(4) 0.0986(2) 0.3195(3) 0.166(2) Uani 1 1 d . . .
F4 F 0.1648(5) 0.2138(2) 0.3705(4) 0.204(3) Uani 1 1 d . . .
F5 F 0.1622(4) 0.1344(3) 0.4070(2) 0.160(2) Uani 1 1 d . . .
F6 F 0.1244(4) 0.1782(3) 0.2831(3) 0.182(3) Uani 1 1 d . . .
P2 P 0.0000 0.5000 0.0000 0.1486(17) Uani 1 2 d S . .
F7 F 0.0315(6) 0.4803(4) 0.0621(3) 0.227(4) Uani 1 1 d . . .
F8 F 0.0738(7) 0.5446(3) 0.0109(4) 0.232(4) Uani 1 1 d . . .
F9 F -0.0577(6) 0.5414(2) 0.0200(3) 0.200(3) Uani 1 1 d . . .
C01 C -0.0032(3) 0.3926(2) 0.2195(3) 0.0742(15) Uani 1 1 d . . .
C02 C 0.0263(4) 0.3445(2) 0.2011(3) 0.0821(17) Uani 1 1 d . . .
H02 H 0.0477 0.3442 0.1677 0.099 Uiso 1 1 calc R . .
C03 C 0.0249(5) 0.2979(3) 0.2304(4) 0.104(2) Uani 1 1 d . . .
H03 H 0.0427 0.2652 0.2162 0.124 Uiso 1 1 calc R . .
C04 C -0.0013(5) 0.2970(3) 0.2795(5) 0.116(3) Uani 1 1 d . . .
H04 H 0.0007 0.2645 0.3006 0.140 Uiso 1 1 calc R . .
C05 C -0.0315(5) 0.3450(3) 0.2987(3) 0.099(2) Uani 1 1 d . . .
H05 H -0.0508 0.3450 0.3328 0.119 Uiso 1 1 calc R . .
C06 C -0.0332(4) 0.3915(2) 0.2686(3) 0.0809(16) Uani 1 1 d . . .
C07 C -0.0577(5) 0.4473(3) 0.2843(3) 0.095(2) Uani 1 1 d . . .
H07 H -0.0806 0.4473 0.3192 0.114 Uiso 1 1 calc R . .
C08 C -0.1228(4) 0.4686(2) 0.2325(3) 0.0833(18) Uani 1 1 d . . .
C09 C -0.2075(6) 0.4880(3) 0.2305(5) 0.112(3) Uani 1 1 d . . .
H09 H -0.2299 0.4884 0.2635 0.134 Uiso 1 1 calc R . .
C10 C -0.2562(7) 0.5061(4) 0.1788(9) 0.163(5) Uani 1 1 d . . .
H10 H -0.3127 0.5187 0.1776 0.195 Uiso 1 1 calc R . .
C11 C -0.2291(8) 0.5072(5) 0.1304(7) 0.158(4) Uani 1 1 d . . .
H11 H -0.2647 0.5204 0.0962 0.189 Uiso 1 1 calc R . .
C12 C -0.1463(6) 0.4879(3) 0.1326(4) 0.112(2) Uani 1 1 d . . .
H12 H -0.1250 0.4870 0.0993 0.134 Uiso 1 1 calc R . .
C13 C -0.0942(4) 0.4697(2) 0.1847(3) 0.0854(18) Uani 1 1 d . . .
C14 C -0.0025(4) 0.4485(2) 0.1936(2) 0.0731(15) Uani 1 1 d . . .
H14 H 0.0196 0.4487 0.1584 0.088 Uiso 1 1 calc R . .
C15 C 0.0509(4) 0.4838(2) 0.2414(2) 0.0670(14) Uani 1 1 d . . .
C16 C 0.0235(4) 0.4825(2) 0.2903(2) 0.0817(17) Uani 1 1 d . . .
C17 C 0.0628(5) 0.5138(3) 0.3362(2) 0.097(2) Uani 1 1 d . A .
C18 C 0.1329(4) 0.5457(2) 0.3318(2) 0.0818(17) Uani 1 1 d . . .
C19 C 0.1625(4) 0.5459(2) 0.28367(19) 0.0671(14) Uani 1 1 d . . .
C20 C 0.1238(4) 0.5142(2) 0.2371(2) 0.0764(15) Uani 1 1 d . . .
C21 C 0.2377(4) 0.5851(2) 0.2848(2) 0.0733(15) Uani 1 1 d . . .
H21 H 0.2572 0.5858 0.2486 0.088 Uiso 1 1 calc R . .
C22 C 0.3063(5) 0.5658(2) 0.3348(3) 0.089(2) Uani 1 1 d . . .
C23 C 0.3876(6) 0.5508(3) 0.3332(4) 0.120(3) Uani 1 1 d . . .
H23 H 0.4059 0.5502 0.2987 0.143 Uiso 1 1 calc R . .
C24 C 0.4432(7) 0.5363(3) 0.3845(7) 0.158(5) Uani 1 1 d . . .
H24 H 0.5010 0.5272 0.3849 0.189 Uiso 1 1 calc R . .
C25 C 0.4159(11) 0.5349(4) 0.4357(6) 0.175(6) Uani 1 1 d . . .
H25 H 0.4552 0.5242 0.4695 0.210 Uiso 1 1 calc R . .
C26 C 0.3296(9) 0.5496(3) 0.4374(4) 0.143(4) Uani 1 1 d . . .
H26 H 0.3091 0.5482 0.4711 0.172 Uiso 1 1 calc R . .
C27 C 0.2797(6) 0.5656(2) 0.3865(2) 0.099(2) Uani 1 1 d . . .
C28 C 0.1843(5) 0.5836(2) 0.3780(2) 0.094(2) Uani 1 1 d . . .
H28 H 0.1636 0.5827 0.4138 0.113 Uiso 1 1 calc R . .
C29 C 0.1785(4) 0.6387(2) 0.3518(2) 0.0701(14) Uani 1 1 d . . .
C30 C 0.2086(3) 0.6406(2) 0.3016(2) 0.0633(13) Uani 1 1 d . . .
C31 C 0.2043(3) 0.6863(2) 0.2710(2) 0.0641(13) Uani 1 1 d . . .
H31 H 0.2225 0.6864 0.2365 0.077 Uiso 1 1 calc R . .
C32 C 0.1734(3) 0.7327(2) 0.2899(2) 0.0717(14) Uani 1 1 d . . .
C33 C 0.1438(4) 0.7327(3) 0.3408(3) 0.0803(16) Uani 1 1 d . D .
C34 C 0.1481(4) 0.6847(3) 0.3711(2) 0.0791(16) Uani 1 1 d . . .
H34 H 0.1297 0.6839 0.4055 0.095 Uiso 1 1 calc R . .
O1 O 0.1479(2) 0.51853(14) 0.18656(14) 0.0731(10) Uani 1 1 d D . .
C35 C 0.2044(6) 0.4768(3) 0.1769(3) 0.118(3) Uani 1 1 d D . .
H35A H 0.1749 0.4413 0.1699 0.141 Uiso 1 1 calc R . .
H35B H 0.2556 0.4735 0.2087 0.141 Uiso 1 1 calc R . .
C36 C 0.2276(14) 0.4996(9) 0.1228(7) 0.278(9) Uiso 1 1 d D . .
H36A H 0.2581 0.5346 0.1309 0.333 Uiso 1 1 calc R . .
H36B H 0.1752 0.5050 0.0924 0.333 Uiso 1 1 calc R . .
O2 O 0.292(3) 0.452(2) 0.104(2) 0.68(3) Uiso 1 1 d . . .
O3 O 0.0306(4) 0.5167(2) 0.3843(2) 0.127(2) Uani 1 1 d D . .
C38A C 0.0766(15) 0.4831(7) 0.4291(7) 0.142(5) Uiso 0.50 1 d PD A 1
C39A C 0.0808(16) 0.4213(7) 0.4308(11) 0.162(8) Uiso 0.50 1 d PD A 1
O4A O 0.1179(10) 0.4049(6) 0.3922(7) 0.169(5) Uiso 0.50 1 d P A 1
C38B C 0.0198(11) 0.4761(6) 0.4240(7) 0.142(5) Uiso 0.50 1 d PD A 2
C39B C 0.1164(10) 0.4645(8) 0.4376(8) 0.117(5) Uiso 0.50 1 d PD A 2
O5 O 0.1661(3) 0.78156(16) 0.26163(18) 0.0880(12) Uani 1 1 d D B .
C41 C 0.2234(6) 0.7900(3) 0.2245(4) 0.124(3) Uani 1 1 d D . .
H41A H 0.2195 0.7586 0.1987 0.149 Uiso 0.502(7) 1 calc PR B 1
H41B H 0.2831 0.7921 0.2473 0.149 Uiso 0.502(7) 1 calc PR B 1
H41C H 0.1999 0.7744 0.1865 0.149 Uiso 0.498(7) 1 calc PR B 2
H41D H 0.2810 0.7745 0.2404 0.149 Uiso 0.498(7) 1 calc PR B 2
C42A C 0.2021(14) 0.8424(7) 0.1888(8) 0.130(6) Uani 0.502(7) 1 d PDU B 1
H42A H 0.2111 0.8745 0.2139 0.156 Uiso 0.502(7) 1 calc PR B 1
H42B H 0.2401 0.8456 0.1621 0.156 Uiso 0.502(7) 1 calc PR B 1
O6A O 0.1146(12) 0.8395(5) 0.1585(6) 0.151(5) Uani 0.502(7) 1 d PDU B 1
C43A C 0.107(4) 0.8789(8) 0.1128(9) 0.208(12) Uani 0.502(7) 1 d PD B 1
H43A H 0.1241 0.9153 0.1285 0.249 Uiso 0.502(7) 1 calc PR B 1
H43B H 0.1458 0.8687 0.0879 0.249 Uiso 0.502(7) 1 calc PR B 1
C44A C 0.018(4) 0.8790(19) 0.0808(15) 0.30(2) Uani 0.502(7) 1 d PD B 1
H44A H -0.0148 0.9026 0.1011 0.360 Uiso 0.502(7) 1 calc PR B 1
H44B H 0.0163 0.8962 0.0438 0.360 Uiso 0.502(7) 1 calc PR B 1
C42B C 0.2260(14) 0.8527(6) 0.2225(7) 0.130(6) Uani 0.498(7) 1 d PD B 2
H42C H 0.2318 0.8671 0.2612 0.156 Uiso 0.498(7) 1 calc PR B 2
H42D H 0.2773 0.8641 0.2092 0.156 Uiso 0.498(7) 1 calc PR B 2
O6B O 0.1526(11) 0.8749(5) 0.1868(5) 0.151(5) Uani 0.498(7) 1 d PDU B 2
C43B C 0.130(4) 0.8949(9) 0.1308(8) 0.208(12) Uani 0.498(7) 1 d PDU B 2
H43C H 0.1659 0.8744 0.1098 0.249 Uiso 0.498(7) 1 calc PR B 2
H43D H 0.1514 0.9327 0.1330 0.249 Uiso 0.498(7) 1 calc PR B 2
C44B C 0.038(4) 0.8966(9) 0.0911(8) 0.30(2) Uani 0.498(7) 1 d PRDU B 2
H44C H 0.0422 0.9152 0.0559 0.360 Uiso 0.498(7) 1 calc PR B 2
H44D H 0.0020 0.9199 0.1097 0.360 Uiso 0.498(7) 1 calc PR B 2
O7 O -0.0154(9) 0.8407(4) 0.0730(5) 0.211(6) Uani 1 1 d DU . .
C45 C -0.0969(11) 0.8483(6) 0.0384(6) 0.240(11) Uani 1 1 d DU B .
H45A H -0.0926 0.8600 0.0002 0.288 Uiso 1 1 calc R C 1
H45B H -0.1283 0.8765 0.0545 0.288 Uiso 1 1 calc R C 1
C46 C -0.1426(10) 0.7962(7) 0.0351(4) 0.220(9) Uani 1 1 d DU . .
H46A H -0.1982 0.7982 0.0069 0.264 Uiso 1 1 calc R B .
H46B H -0.1077 0.7669 0.0238 0.264 Uiso 1 1 calc R . .
O8 O -0.1559(6) 0.7863(5) 0.0896(3) 0.180(4) Uani 1 1 d DU B .
C47 C -0.1990(10) 0.7399(7) 0.0945(5) 0.204(9) Uani 1 1 d D . .
C48 C -0.2131(13) 0.6961(9) 0.0513(6) 0.220(10) Uani 1 1 d U B .
H48 H -0.1899 0.6952 0.0187 0.265 Uiso 1 1 calc R . .
C49 C -0.267(2) 0.6556(14) 0.0664(12) 0.289(15) Uani 1 1 d U . .
H49 H -0.2871 0.6306 0.0366 0.346 Uiso 1 1 calc R B .
C50 C -0.2927(14) 0.6456(7) 0.1072(7) 0.211(8) Uani 1 1 d . B .
H50 H -0.3229 0.6133 0.1114 0.254 Uiso 1 1 calc R . .
C51 C -0.2728(10) 0.6886(6) 0.1508(6) 0.193(6) Uani 1 1 d . . .
H51 H -0.2900 0.6836 0.1854 0.231 Uiso 1 1 calc R B .
C52 C -0.2315(6) 0.7342(5) 0.1431(4) 0.126(3) Uani 1 1 d D B .
O9 O -0.2094(4) 0.7766(3) 0.1805(3) 0.128(2) Uani 1 1 d D . .
C53 C -0.2611(6) 0.7791(4) 0.2191(4) 0.129(3) Uani 1 1 d D B .
H53A H -0.2475 0.7488 0.2463 0.154 Uiso 1 1 calc R . .
H53B H -0.3224 0.7766 0.1992 0.154 Uiso 1 1 calc R . .
C54 C -0.2435(6) 0.8330(4) 0.2498(4) 0.140(4) Uani 1 1 d D . .
H54A H -0.2435 0.8625 0.2222 0.167 Uiso 1 1 calc R B .
H54B H -0.2889 0.8406 0.2703 0.167 Uiso 1 1 calc R . .
O10 O -0.1622(5) 0.8302(3) 0.2885(3) 0.154(2) Uani 1 1 d D B .
C55 C -0.1575(9) 0.8705(4) 0.3286(5) 0.156(4) Uani 1 1 d D . .
H55A H -0.2084 0.8674 0.3451 0.187 Uiso 1 1 calc R B .
H55B H -0.1611 0.9060 0.3092 0.187 Uiso 1 1 calc R . .
C56 C -0.0805(8) 0.8706(5) 0.3751(6) 0.172(4) Uani 1 1 d D B .
H56A H -0.0467 0.9030 0.3700 0.206 Uiso 0.519(7) 1 calc PR D 1
H56B H -0.1001 0.8763 0.4105 0.206 Uiso 0.519(7) 1 calc PR D 1
H56C H -0.0831 0.9035 0.3980 0.206 Uiso 0.481(7) 1 calc PR D 2
H56D H -0.0848 0.8391 0.3995 0.206 Uiso 0.481(7) 1 calc PR D 2
O11A O -0.0247(6) 0.8278(3) 0.3846(4) 0.101(2) Uani 0.519(7) 1 d PD B 1
O11B O -0.0015(7) 0.8692(3) 0.3639(5) 0.101(2) Uani 0.481(7) 1 d PD B 2
C57 C 0.0612(6) 0.8418(4) 0.4118(4) 0.143(4) Uani 1 1 d D . .
H57A H 0.0668 0.8548 0.4511 0.171 Uiso 0.519(7) 1 calc PR D 1
H57B H 0.0871 0.8682 0.3900 0.171 Uiso 0.519(7) 1 calc PR D 1
H57C H 0.1121 0.8657 0.4216 0.171 Uiso 0.481(7) 1 calc PR D 2
H57D H 0.0344 0.8425 0.4447 0.171 Uiso 0.481(7) 1 calc PR D 2
C58 C 0.0954(5) 0.7852(3) 0.4093(3) 0.102(2) Uani 1 1 d D D .
H58A H 0.1482 0.7795 0.4393 0.122 Uiso 1 1 calc R . .
H58B H 0.0520 0.7579 0.4137 0.122 Uiso 1 1 calc R . .
O12 O 0.1133(3) 0.78145(17) 0.35415(19) 0.0916(12) Uani 1 1 d D . .
N1 N 0.1123(3) 0.34261(19) 0.67052(18) 0.0712(12) Uani 1 1 d . . .
N2 N -0.0694(3) 0.32354(18) 0.90581(18) 0.0684(11) Uani 1 1 d . . .
C201 C -0.1128(9) 0.2293(4) 1.0049(3) 0.132(4) Uani 1 1 d . . .
C202 C -0.1952(10) 0.2185(4) 0.9699(6) 0.156(4) Uani 1 1 d . . .
H202 H -0.2187 0.2443 0.9415 0.187 Uiso 1 1 calc RD . .
C203 C -0.2459(9) 0.1707(7) 0.9746(6) 0.171(5) Uani 1 1 d . . .
H203 H -0.3023 0.1640 0.9526 0.205 Uiso 1 1 calc R . .
C204 C -0.1993(13) 0.1355(6) 1.0164(6) 0.177(5) Uani 1 1 d . . .
H204 H -0.2290 0.1030 1.0203 0.213 Uiso 1 1 calc R . .
C205 C -0.1204(9) 0.1389(4) 1.0523(6) 0.142(4) Uani 1 1 d . . .
H205 H -0.0963 0.1118 1.0790 0.171 Uiso 1 1 calc R . .
C206 C -0.0755(11) 0.1918(4) 1.0442(5) 0.164(5) Uani 1 1 d . . .
C207 C 0.0038(6) 0.2026(5) 1.0770(4) 0.124(4) Uani 1 1 d . . .
H207 H 0.0272 0.1743 1.1024 0.149 Uiso 1 1 calc R . .
C208 C 0.0550(7) 0.2461(3) 1.0797(4) 0.106(2) Uani 1 1 d . . .
C209 C 0.1262(8) 0.2567(5) 1.1099(4) 0.130(3) Uani 1 1 d . . .
H209 H 0.1517 0.2302 1.1370 0.156 Uiso 1 1 calc R . .
C210 C 0.1729(6) 0.3042(4) 1.1079(4) 0.115(2) Uani 1 1 d . . .
H210 H 0.2292 0.3076 1.1311 0.138 Uiso 1 1 calc R . .
C211 C 0.1388(9) 0.3457(5) 1.0731(4) 0.160(5) Uani 1 1 d . . .
H211 H 0.1685 0.3790 1.0733 0.192 Uiso 1 1 calc R . .
C212 C 0.0491(6) 0.3363(4) 1.0330(3) 0.121(3) Uani 1 1 d . . .
H212 H 0.0235 0.3632 1.0065 0.145 Uiso 1 1 calc RD . .
C213 C 0.0084(8) 0.2889(4) 1.0368(4) 0.115(3) Uani 1 1 d . . .
C214 C -0.0707(6) 0.2811(3) 0.9998(3) 0.098(2) Uani 1 1 d . . .
C215 C -0.1131(4) 0.3189(3) 0.9542(3) 0.0861(17) Uani 1 1 d D . .
H21A H -0.1751(12) 0.3178(9) 0.9356(18) 0.103 Uiso 1 1 d D . .
H21B H -0.1019(15) 0.3545(13) 0.973(2) 0.103 Uiso 1 1 d D . .
C216 C -0.0617(4) 0.3701(2) 0.8833(2) 0.0742(15) Uani 1 1 d . . .
H216 H -0.0826 0.4014 0.8985 0.089 Uiso 1 1 calc R . .
C217 C -0.0242(4) 0.3758(2) 0.8379(3) 0.0753(15) Uani 1 1 d . . .
H217 H -0.0185 0.4107 0.8227 0.090 Uiso 1 1 calc R . .
C218 C 0.0049(3) 0.3307(2) 0.8146(2) 0.0625(13) Uani 1 1 d . . .
C219 C -0.0053(4) 0.2813(2) 0.8414(2) 0.0839(17) Uani 1 1 d . . .
H219 H 0.0155 0.2490 0.8281 0.101 Uiso 1 1 calc R . .
C220 C -0.0431(4) 0.2786(3) 0.8844(3) 0.0919(19) Uani 1 1 d . . .
H220 H -0.0516 0.2444 0.9002 0.110 Uiso 1 1 calc R . .
C221 C 0.0460(3) 0.33328(19) 0.7654(2) 0.0625(13) Uani 1 1 d . . .
C222 C 0.0523(4) 0.2895(2) 0.7330(2) 0.0736(15) Uani 1 1 d . . .
H222 H 0.0330 0.2553 0.7428 0.088 Uiso 1 1 calc R . .
C223 C 0.0861(4) 0.2939(2) 0.6868(2) 0.0746(14) Uani 1 1 d . . .
H223 H 0.0915 0.2625 0.6654 0.090 Uiso 1 1 calc R . .
C224 C 0.1089(4) 0.3865(3) 0.7034(3) 0.0901(18) Uani 1 1 d . . .
H224 H 0.1300 0.4204 0.6941 0.108 Uiso 1 1 calc R . .
C225 C 0.0751(4) 0.3820(2) 0.7503(3) 0.0839(17) Uani 1 1 d . . .
H225 H 0.0718 0.4132 0.7726 0.101 Uiso 1 1 calc R . .
C226 C 0.1516(4) 0.3499(3) 0.6203(3) 0.0859(18) Uani 1 1 d . . .
H22A H 0.1342 0.3856 0.6029 0.103 Uiso 1 1 calc R . .
H22B H 0.2149 0.3499 0.6336 0.103 Uiso 1 1 calc R . .
C227 C 0.1261(3) 0.3074(2) 0.5769(2) 0.0662(14) Uani 1 1 d . . .
C228 C 0.1820(4) 0.2623(3) 0.5776(3) 0.0879(19) Uani 1 1 d . . .
C229 C 0.2613(5) 0.2532(4) 0.6183(3) 0.120(3) Uani 1 1 d . . .
H229 H 0.2782 0.2790 0.6479 0.144 Uiso 1 1 calc R . .
C230 C 0.3121(6) 0.2119(6) 0.6174(5) 0.144(4) Uani 1 1 d . . .
H230 H 0.3651 0.2098 0.6447 0.173 Uiso 1 1 calc R . .
C231 C 0.2908(9) 0.1715(6) 0.5780(6) 0.162(5) Uani 1 1 d . . .
H231 H 0.3264 0.1405 0.5797 0.195 Uiso 1 1 calc R . .
C232 C 0.2141(7) 0.1766(4) 0.5346(4) 0.123(3) Uani 1 1 d . . .
H232 H 0.1997 0.1499 0.5058 0.147 Uiso 1 1 calc R . .
C233 C 0.1588(5) 0.2226(3) 0.5347(3) 0.0851(17) Uani 1 1 d . . .
C234 C 0.0820(5) 0.2265(3) 0.4929(3) 0.0904(19) Uani 1 1 d . . .
H234 H 0.0669 0.1988 0.4653 0.109 Uiso 1 1 calc R . .
C235 C 0.0276(4) 0.2709(2) 0.4918(2) 0.0736(15) Uani 1 1 d . . .
C236 C -0.0511(4) 0.2755(3) 0.4499(2) 0.0890(19) Uani 1 1 d . . .
H236 H -0.0670 0.2478 0.4223 0.107 Uiso 1 1 calc R . .
C237 C -0.1039(5) 0.3191(4) 0.4488(3) 0.103(2) Uani 1 1 d . . .
H237 H -0.1550 0.3223 0.4198 0.124 Uiso 1 1 calc R . .
C238 C -0.0829(5) 0.3581(3) 0.4898(4) 0.098(2) Uani 1 1 d . . .
H238 H -0.1212 0.3876 0.4891 0.117 Uiso 1 1 calc R . .
C239 C -0.0082(4) 0.3565(2) 0.5324(2) 0.0807(16) Uani 1 1 d . . .
H239 H 0.0046 0.3846 0.5597 0.097 Uiso 1 1 calc R . .
C240 C 0.0496(3) 0.3114(2) 0.5343(2) 0.0647(13) Uani 1 1 d . . .

loop_
_atom_site_aniso_label
_atom_site_aniso_U_11
_atom_site_aniso_U_22
_atom_site_aniso_U_33
_atom_site_aniso_U_23
_atom_site_aniso_U_13
_atom_site_aniso_U_12
P1 0.1119(15) 0.1148(16) 0.0984(14) 0.0031(11) 0.0437(11) 0.0122(11)
F1 0.102(3) 0.181(4) 0.093(3) 0.000(3) 0.021(2) 0.022(3)
F2 0.118(4) 0.209(6) 0.202(6) 0.017(5) 0.079(4) 0.034(3)
F3 0.152(4) 0.139(4) 0.200(6) -0.037(4) 0.025(4) 0.006(3)
F4 0.204(6) 0.117(4) 0.292(9) -0.026(5) 0.059(6) 0.004(4)
F5 0.165(5) 0.228(6) 0.100(3) 0.021(4) 0.056(3) 0.039(4)
F6 0.133(4) 0.295(8) 0.124(4) 0.079(5) 0.040(3) 0.048(4)
P2 0.279(5) 0.098(2) 0.0706(18) -0.0019(15) 0.045(2) 0.044(3)
F7 0.289(9) 0.293(10) 0.093(4) 0.028(5) 0.029(5) 0.067(7)
F8 0.342(10) 0.106(4) 0.290(10) -0.052(5) 0.156(9) -0.028(5)
F9 0.314(9) 0.119(4) 0.195(6) -0.008(4) 0.115(6) 0.042(5)
C01 0.059(3) 0.074(4) 0.086(4) -0.003(3) 0.010(3) -0.010(3)
C02 0.067(3) 0.083(4) 0.095(4) -0.003(3) 0.017(3) -0.009(3)
C03 0.108(5) 0.070(4) 0.150(7) -0.001(4) 0.064(5) -0.005(3)
C04 0.092(5) 0.068(4) 0.193(9) 0.035(5) 0.041(5) 0.010(3)
C05 0.112(5) 0.079(4) 0.116(5) 0.013(4) 0.049(4) -0.034(4)
C06 0.075(4) 0.073(4) 0.096(4) 0.000(3) 0.024(3) -0.015(3)
C07 0.112(5) 0.091(4) 0.098(5) -0.008(4) 0.057(4) -0.018(4)
C08 0.084(4) 0.047(3) 0.118(5) -0.018(3) 0.022(4) -0.001(3)
C09 0.127(6) 0.066(4) 0.155(8) -0.023(5) 0.058(6) -0.008(4)
C10 0.109(7) 0.082(5) 0.290(19) 0.015(9) 0.033(10) 0.017(5)
C11 0.123(9) 0.144(9) 0.187(13) 0.006(8) -0.003(8) 0.010(7)
C12 0.117(6) 0.094(5) 0.111(6) -0.003(4) 0.000(5) 0.006(4)
C13 0.106(5) 0.059(3) 0.098(5) -0.012(3) 0.038(4) -0.016(3)
C14 0.088(4) 0.072(3) 0.056(3) -0.002(2) 0.011(3) -0.020(3)
C15 0.089(4) 0.073(3) 0.041(3) 0.013(2) 0.019(2) -0.026(3)
C16 0.107(4) 0.077(4) 0.060(3) 0.007(3) 0.015(3) -0.032(3)
C17 0.166(6) 0.093(4) 0.041(3) -0.008(3) 0.043(4) -0.038(4)
C18 0.118(5) 0.067(3) 0.059(3) 0.000(3) 0.017(3) -0.037(3)
C19 0.091(4) 0.072(3) 0.035(2) 0.000(2) 0.008(2) -0.018(3)
C20 0.098(4) 0.081(4) 0.051(3) 0.009(3) 0.018(3) -0.007(3)
C21 0.095(4) 0.071(3) 0.051(3) -0.006(2) 0.009(3) -0.021(3)
C22 0.109(5) 0.053(3) 0.088(5) -0.008(3) -0.014(4) -0.015(3)
C23 0.123(6) 0.078(4) 0.129(7) -0.011(4) -0.029(5) 0.001(4)
C24 0.151(8) 0.077(5) 0.209(13) -0.014(7) -0.031(10) 0.013(5)
C25 0.234(14) 0.096(6) 0.129(9) -0.011(6) -0.092(10) 0.027(7)
C26 0.228(11) 0.064(4) 0.101(6) -0.017(4) -0.038(7) -0.006(5)
C27 0.161(7) 0.053(3) 0.053(4) -0.013(3) -0.035(4) -0.035(4)
C28 0.151(6) 0.080(4) 0.046(3) 0.001(3) 0.011(4) -0.027(4)
C29 0.097(4) 0.074(3) 0.039(3) -0.004(2) 0.015(3) -0.021(3)
C30 0.067(3) 0.060(3) 0.062(3) -0.010(2) 0.013(2) -0.010(2)
C31 0.080(3) 0.059(3) 0.056(3) 0.007(2) 0.021(3) -0.009(2)
C32 0.071(3) 0.069(3) 0.072(3) 0.007(3) 0.009(3) -0.008(3)
C33 0.080(4) 0.092(4) 0.076(4) -0.011(3) 0.032(3) -0.018(3)
C34 0.091(4) 0.098(4) 0.054(3) -0.009(3) 0.027(3) -0.031(3)
O1 0.096(3) 0.075(2) 0.052(2) -0.0118(17) 0.0259(18) -0.0192(19)
C35 0.181(8) 0.106(5) 0.087(5) -0.019(4) 0.073(5) 0.010(5)
O3 0.200(5) 0.122(4) 0.078(3) -0.011(3) 0.069(3) -0.060(4)
O5 0.106(3) 0.081(3) 0.089(3) 0.014(2) 0.046(2) 0.013(2)
C41 0.153(7) 0.124(6) 0.117(6) 0.036(5) 0.077(6) 0.023(5)
C42A 0.235(16) 0.100(8) 0.089(11) 0.011(9) 0.106(14) 0.011(9)
O6A 0.288(13) 0.087(6) 0.116(7) 0.029(5) 0.124(9) 0.078(8)
C43A 0.47(4) 0.088(13) 0.096(11) -0.034(11) 0.13(2) -0.03(2)
C44A 0.63(6) 0.14(2) 0.094(13) -0.017(15) -0.01(2) 0.11(3)
C42B 0.235(16) 0.100(8) 0.089(11) 0.011(9) 0.106(14) 0.011(9)
O6B 0.288(13) 0.087(6) 0.116(7) 0.029(5) 0.124(9) 0.078(8)
C43B 0.47(4) 0.088(13) 0.096(11) -0.034(11) 0.13(2) -0.03(2)
C44B 0.63(6) 0.14(2) 0.094(13) -0.017(15) -0.01(2) 0.11(3)
O7 0.364(14) 0.137(6) 0.192(9) 0.094(7) 0.187(10) 0.134(9)
C45 0.39(2) 0.205(14) 0.173(13) 0.100(11) 0.167(15) 0.225(18)
C46 0.305(18) 0.267(17) 0.101(7) 0.066(10) 0.078(9) 0.201(16)
O8 0.231(8) 0.249(9) 0.081(4) 0.060(5) 0.079(5) 0.169(8)
C47 0.244(17) 0.269(19) 0.098(9) 0.054(11) 0.035(9) 0.186(16)
C48 0.256(19) 0.32(2) 0.080(7) -0.005(11) 0.029(9) 0.179(18)
C49 0.28(3) 0.36(3) 0.19(2) 0.00(2) 0.00(2) 0.13(2)
C50 0.31(2) 0.160(11) 0.140(12) -0.005(10) 0.006(13) 0.075(12)
C51 0.237(15) 0.153(10) 0.159(11) 0.024(10) -0.013(10) 0.120(11)
C52 0.126(7) 0.129(8) 0.117(8) 0.028(7) 0.015(5) 0.074(6)
O9 0.157(5) 0.135(5) 0.108(4) 0.015(4) 0.062(4) 0.060(4)
C53 0.132(7) 0.158(8) 0.100(6) 0.009(6) 0.035(5) 0.047(6)
C54 0.126(7) 0.193(10) 0.089(5) 0.027(6) 0.004(5) 0.078(7)
O10 0.202(7) 0.149(5) 0.116(5) 0.016(4) 0.047(5) 0.068(5)
C55 0.221(12) 0.098(6) 0.150(9) -0.004(6) 0.045(9) 0.039(7)
C56 0.224(14) 0.137(9) 0.149(11) -0.016(7) 0.031(10) -0.018(9)
O11A 0.122(5) 0.067(4) 0.127(6) 0.001(4) 0.055(5) 0.006(4)
O11B 0.122(5) 0.067(4) 0.127(6) 0.001(4) 0.055(5) 0.006(4)
C57 0.126(7) 0.172(9) 0.127(7) -0.062(7) 0.022(6) 0.016(6)
C58 0.107(5) 0.124(6) 0.083(4) -0.030(4) 0.040(4) -0.019(4)
O12 0.113(3) 0.085(3) 0.089(3) -0.012(2) 0.047(2) -0.002(2)
N1 0.078(3) 0.085(3) 0.053(2) 0.008(2) 0.019(2) 0.006(2)
N2 0.069(3) 0.071(3) 0.065(3) 0.015(2) 0.017(2) 0.024(2)
C201 0.230(12) 0.121(7) 0.064(5) 0.003(5) 0.071(6) 0.046(8)
C202 0.228(13) 0.133(8) 0.150(10) -0.041(7) 0.137(11) -0.019(8)
C203 0.169(10) 0.216(13) 0.145(10) -0.033(10) 0.069(9) -0.015(10)
C204 0.251(17) 0.174(11) 0.125(9) 0.027(9) 0.083(10) 0.039(12)
C205 0.197(11) 0.122(7) 0.140(9) -0.043(6) 0.105(9) -0.043(7)
C206 0.301(17) 0.117(7) 0.124(8) 0.030(6) 0.150(11) 0.063(9)
C207 0.085(5) 0.212(12) 0.081(5) -0.023(6) 0.031(4) 0.038(6)
C208 0.123(6) 0.104(5) 0.106(6) -0.029(5) 0.053(5) -0.015(5)
C209 0.166(9) 0.135(8) 0.091(6) -0.021(5) 0.035(6) 0.033(7)
C210 0.129(6) 0.105(6) 0.112(6) -0.020(5) 0.027(5) 0.023(5)
C211 0.222(12) 0.168(9) 0.108(7) 0.019(6) 0.075(8) 0.098(9)
C212 0.132(7) 0.152(8) 0.082(5) -0.001(5) 0.032(5) 0.074(6)
C213 0.172(9) 0.098(6) 0.093(6) 0.019(5) 0.068(6) 0.052(6)
C214 0.142(6) 0.086(5) 0.081(5) 0.012(4) 0.056(5) 0.046(4)
C215 0.084(4) 0.105(5) 0.075(4) 0.017(3) 0.032(3) 0.025(3)
C216 0.090(4) 0.062(3) 0.072(4) -0.007(3) 0.022(3) 0.012(3)
C217 0.093(4) 0.059(3) 0.079(4) 0.003(3) 0.030(3) 0.008(3)
C218 0.055(3) 0.075(3) 0.051(3) 0.004(2) 0.000(2) 0.021(2)
C219 0.117(5) 0.081(4) 0.067(3) 0.027(3) 0.049(3) 0.024(3)
C220 0.116(5) 0.087(4) 0.079(4) 0.033(3) 0.035(4) 0.029(4)
C221 0.079(3) 0.058(3) 0.055(3) 0.006(2) 0.023(2) 0.017(2)
C222 0.096(4) 0.072(3) 0.063(3) 0.020(3) 0.038(3) 0.008(3)
C223 0.091(4) 0.069(3) 0.068(3) 0.006(3) 0.025(3) 0.007(3)
C224 0.116(5) 0.075(4) 0.087(4) 0.007(3) 0.040(4) -0.019(3)
C225 0.110(5) 0.071(4) 0.075(4) -0.009(3) 0.032(3) -0.017(3)
C226 0.085(4) 0.103(4) 0.071(4) 0.008(3) 0.021(3) -0.029(3)
C227 0.066(3) 0.070(3) 0.069(3) 0.014(3) 0.031(3) -0.006(3)
C228 0.085(4) 0.126(5) 0.064(4) 0.017(4) 0.041(3) -0.007(4)
C229 0.099(5) 0.184(8) 0.088(5) 0.037(5) 0.044(4) 0.029(6)
C230 0.092(5) 0.238(12) 0.110(7) 0.078(8) 0.040(5) 0.085(7)
C231 0.168(11) 0.194(12) 0.158(11) 0.063(9) 0.107(10) 0.071(9)
C232 0.143(7) 0.135(7) 0.112(6) 0.015(5) 0.075(6) 0.013(6)
C233 0.103(5) 0.091(4) 0.076(4) 0.008(3) 0.051(4) 0.015(4)
C234 0.116(5) 0.099(5) 0.074(4) -0.020(3) 0.058(4) -0.016(4)
C235 0.082(4) 0.090(4) 0.060(3) 0.000(3) 0.041(3) 0.003(3)
C236 0.095(4) 0.116(5) 0.057(3) -0.020(3) 0.019(3) -0.026(4)
C237 0.080(4) 0.139(7) 0.088(5) 0.018(5) 0.016(4) 0.002(5)
C238 0.102(5) 0.083(4) 0.115(6) 0.023(4) 0.041(5) 0.021(4)
C239 0.109(5) 0.079(4) 0.059(3) 0.001(3) 0.029(3) -0.010(3)
C240 0.080(3) 0.063(3) 0.053(3) 0.005(2) 0.022(3) -0.006(3)

loop_
_atom_type_symbol
_atom_type_description
_atom_type_scat_dispersion_real
_atom_type_scat_dispersion_imag
_atom_type_scat_source
C C 0.0033 0.0016 'International Tables Vol C Tables 4.2.6.8 and 6.1.1.4'
H H 0.0000 0.0000 'International Tables Vol C Tables 4.2.6.8 and 6.1.1.4'
N N 0.0061 0.0033 'International Tables Vol C Tables 4.2.6.8 and 6.1.1.4'
O O 0.0106 0.0060 'International Tables Vol C Tables 4.2.6.8 and 6.1.1.4'
F F 0.0171 0.0103 'International Tables Vol C Tables 4.2.6.8 and 6.1.1.4'
P P 0.1023 0.0942 'International Tables Vol C Tables 4.2.6.8 and 6.1.1.4'

loop_
_geom_angle_atom_site_label_1
_geom_angle_atom_site_label_2
_geom_angle_atom_site_label_3
_geom_angle
_geom_angle_site_symmetry_1
_geom_angle_site_symmetry_3
F3 P1 F6 88.1(4) . .
F3 P1 F5 92.8(4) . .
F6 P1 F5 178.8(4) . .
F3 P1 F2 91.8(4) . .
F6 P1 F2 89.3(3) . .
F5 P1 F2 91.6(3) . .
F3 P1 F4 179.1(4) . .
F6 P1 F4 92.1(5) . .
F5 P1 F4 87.0(5) . .
F2 P1 F4 89.1(4) . .
F3 P1 F1 89.3(3) . .
F6 P1 F1 91.1(3) . .
F5 P1 F1 88.1(3) . .
F2 P1 F1 178.8(4) . .
F4 P1 F1 89.7(3) . .
F9 P2 F9 180.0(6) 3_565 .
F9 P2 F7 90.9(4) 3_565 .
F9 P2 F7 89.1(4) . .
F9 P2 F7 89.1(4) 3_565 3_565
F9 P2 F7 90.9(4) . 3_565
F7 P2 F7 180.0(7) . 3_565
F9 P2 F8 92.1(4) 3_565 .
F9 P2 F8 87.9(4) . .
F7 P2 F8 89.6(5) . .
F7 P2 F8 90.4(5) 3_565 .
F9 P2 F8 87.9(4) 3_565 3_565
F9 P2 F8 92.1(4) . 3_565
F7 P2 F8 90.4(5) . 3_565
F7 P2 F8 89.6(5) 3_565 3_565
F8 P2 F8 180.000(2) . 3_565
C06 C01 C02 118.1(6) . .
C06 C01 C14 114.3(5) . .
C02 C01 C14 127.5(6) . .
C03 C02 C01 120.5(7) . .
C03 C02 H02 119.8 . .
C01 C02 H02 119.8 . .
C04 C03 C02 121.6(7) . .
C04 C03 H03 119.2 . .
C02 C03 H03 119.2 . .
C03 C04 C05 118.7(7) . .
C03 C04 H04 120.6 . .
C05 C04 H04 120.6 . .
C06 C05 C04 120.3(7) . .
C06 C05 H05 119.9 . .
C04 C05 H05 119.9 . .
C05 C06 C01 120.7(6) . .
C05 C06 C07 127.8(6) . .
C01 C06 C07 111.2(5) . .
C06 C07 C08 106.0(5) . .
C06 C07 C16 106.1(5) . .
C08 C07 C16 106.4(5) . .
C06 C07 H07 112.6 . .
C08 C07 H07 112.6 . .
C16 C07 H07 112.6 . .
C13 C08 C09 118.4(7) . .
C13 C08 C07 114.5(6) . .
C09 C08 C07 127.2(7) . .
C10 C09 C08 117.9(9) . .
C10 C09 H09 121.1 . .
C08 C09 H09 121.1 . .
C11 C10 C09 124.7(11) . .
C11 C10 H10 117.6 . .
C09 C10 H10 117.6 . .
C10 C11 C12 117.1(12) . .
C10 C11 H11 121.5 . .
C12 C11 H11 121.5 . .
C11 C12 C13 119.9(10) . .
C11 C12 H12 120.0 . .
C13 C12 H12 120.0 . .
C08 C13 C12 122.0(7) . .
C08 C13 C14 112.3(6) . .
C12 C13 C14 125.7(7) . .
C01 C14 C13 105.8(4) . .
C01 C14 C15 105.0(4) . .
C13 C14 C15 105.1(5) . .
C01 C14 H14 113.4 . .
C13 C14 H14 113.4 . .
C15 C14 H14 113.4 . .
C16 C15 C20 121.1(5) . .
C16 C15 C14 114.1(4) . .
C20 C15 C14 124.7(5) . .
C15 C16 C17 120.8(5) . .
C15 C16 C07 111.4(5) . .
C17 C16 C07 127.5(6) . .
C16 C17 O3 121.4(6) . .
C16 C17 C18 118.6(5) . .
O3 C17 C18 119.9(5) . .
C19 C18 C17 121.0(5) . .
C19 C18 C28 112.9(5) . .
C17 C18 C28 126.0(5) . .
C18 C19 C20 121.1(5) . .
C18 C19 C21 114.4(4) . .
C20 C19 C21 124.4(5) . .
O1 C20 C19 121.1(5) . .
O1 C20 C15 121.0(5) . .
C19 C20 C15 117.3(5) . .
C22 C21 C30 106.1(4) . .
C22 C21 C19 103.5(4) . .
C30 C21 C19 106.5(5) . .
C22 C21 H21 113.3 . .
C30 C21 H21 113.3 . .
C19 C21 H21 113.3 . .
C23 C22 C27 120.7(7) . .
C23 C22 C21 125.6(7) . .
C27 C22 C21 113.7(7) . .
C22 C23 C24 117.2(11) . .
C22 C23 H23 121.4 . .
C24 C23 H23 121.4 . .
C23 C24 C25 122.0(12) . .
C23 C24 H24 119.0 . .
C25 C24 H24 119.0 . .
C24 C25 C26 121.0(9) . .
C24 C25 H25 119.5 . .
C26 C25 H25 119.5 . .
C27 C26 C25 114.1(11) . .
C27 C26 H26 122.9 . .
C25 C26 H26 122.9 . .
C26 C27 C22 124.8(10) . .
C26 C27 C28 123.5(9) . .
C22 C27 C28 111.6(5) . .
C29 C28 C18 105.7(5) . .
C29 C28 C27 106.1(5) . .
C18 C28 C27 105.3(5) . .
C29 C28 H28 113.0 . .
C18 C28 H28 113.0 . .
C27 C28 H28 113.0 . .
C34 C29 C30 119.3(5) . .
C34 C29 C28 127.1(5) . .
C30 C29 C28 113.6(5) . .
C31 C30 C29 121.5(5) . .
C31 C30 C21 125.8(5) . .
C29 C30 C21 112.5(5) . .
C30 C31 C32 119.6(5) . .
C30 C31 H31 120.2 . .
C32 C31 H31 120.2 . .
C31 C32 O5 124.1(5) . .
C31 C32 C33 120.7(5) . .
O5 C32 C33 115.2(5) . .
O12 C33 C34 127.1(5) . .
O12 C33 C32 114.6(5) . .
C34 C33 C32 118.3(6) . .
C29 C34 C33 120.5(5) . .
C29 C34 H34 119.7 . .
C33 C34 H34 119.7 . .
C20 O1 C35 114.2(5) . .
O1 C35 C36 99.3(10) . .
O1 C35 H35A 111.9 . .
C36 C35 H35A 111.9 . .
O1 C35 H35B 111.9 . .
C36 C35 H35B 111.9 . .
H35A C35 H35B 109.6 . .
C35 C36 O2 105(2) . .
C35 C36 H36A 110.7 . .
O2 C36 H36A 110.7 . .
C35 C36 H36B 110.7 . .
O2 C36 H36B 110.7 . .
H36A C36 H36B 108.8 . .
C17 O3 C38B 131.4(10) . .
C17 O3 C38A 112.8(12) . .
C38B O3 C38A 36.9(9) . .
O3 C38A C39A 127.7(16) . .
O4A C39A C38A 109(2) . .
O3 C38B C39B 90.1(11) . .
C32 O5 C41 116.4(5) . .
O5 C41 C42B 101.0(8) . .
O5 C41 C42A 112.4(8) . .
C42B C41 C42A 32.1(9) . .
O5 C41 H41A 109.1 . .
C42B C41 H41A 139.6 . .
C42A C41 H41A 109.1 . .
O5 C41 H41B 109.1 . .
C42B C41 H41B 86.2 . .
C42A C41 H41B 109.1 . .
H41A C41 H41B 107.9 . .
O5 C41 H41C 111.6 . .
C42B C41 H41C 111.6 . .
C42A C41 H41C 79.6 . .
H41A C41 H41C 31.8 . .
H41B C41 H41C 130.7 . .
O5 C41 H41D 111.6 . .
C42B C41 H41D 111.6 . .
C42A C41 H41D 127.2 . .
H41A C41 H41D 82.0 . .
H41B C41 H41D 27.1 . .
H41C C41 H41D 109.4 . .
O6A C42A C41 108.0(13) . .
O6A C42A H42A 110.1 . .
C41 C42A H42A 110.1 . .
O6A C42A H42B 110.1 . .
C41 C42A H42B 110.1 . .
H42A C42A H42B 108.4 . .
C42A O6A C43A 105(3) . .
C44A C43A O6A 108(3) . .
C44A C43A H43A 110.2 . .
O6A C43A H43A 110.2 . .
C44A C43A H43B 110.2 . .
O6A C43A H43B 110.2 . .
H43A C43A H43B 108.5 . .
O7 C44A C43A 118(4) . .
O7 C44A C45 40(2) . .
C43A C44A C45 158(3) . .
O7 C44A H44A 107.7 . .
C43A C44A H44A 107.7 . .
C45 C44A H44A 87.1 . .
O7 C44A H44B 107.7 . .
C43A C44A H44B 107.7 . .
C45 C44A H44B 82.3 . .
H44A C44A H44B 107.1 . .
O6B C42B C41 112.7(14) . .
O6B C42B H42C 109.1 . .
C41 C42B H42C 109.1 . .
O6B C42B H42D 109.1 . .
C41 C42B H42D 109.1 . .
H42C C42B H42D 107.8 . .
C42B O6B C43B 136(3) . .
O6B C43B C44B 126(3) . .
O6B C43B H43C 105.7 . .
C44B C43B H43C 105.7 . .
O6B C43B H43D 105.7 . .
C44B C43B H43D 105.7 . .
H43C C43B H43D 106.1 . .
C43B C44B O7 120.2(17) . .
C43B C44B H44C 107.3 . .
O7 C44B H44C 107.3 . .
C43B C44B H44D 107.3 . .
O7 C44B H44D 107.3 . .
H44C C44B H44D 106.9 . .
C44A O7 C45 110(3) . .
C44A O7 C44B 5(2) . .
C45 O7 C44B 114.1(18) . .
O7 C45 C46 107.5(10) . .
O7 C45 C44A 29.9(13) . .
C46 C45 C44A 137.1(17) . .
O7 C45 H45A 110.2 . .
C46 C45 H45A 110.2 . .
C44A C45 H45A 96.6 . .
O7 C45 H45B 110.2 . .
C46 C45 H45B 110.2 . .
C44A C45 H45B 91.1 . .
H45A C45 H45B 108.5 . .
O8 C46 C45 106.3(12) . .
O8 C46 H46A 110.5 . .
C45 C46 H46A 110.5 . .
O8 C46 H46B 110.5 . .
C45 C46 H46B 110.5 . .
H46A C46 H46B 108.7 . .
C47 O8 C46 114.8(13) . .
O8 C47 C52 116.9(13) . .
O8 C47 C48 123.4(16) . .
C52 C47 C48 119.7(17) . .
C49 C48 C47 109.3(18) . .
C49 C48 H48 125.3 . .
C47 C48 H48 125.3 . .
C50 C49 C48 135(3) . .
C50 C49 H49 112.3 . .
C48 C49 H49 112.3 . .
C49 C50 C51 113(3) . .
C49 C50 H50 123.5 . .
C51 C50 H50 123.5 . .
C52 C51 C50 122.1(16) . .
C52 C51 H51 118.9 . .
C50 C51 H51 118.9 . .
C51 C52 O9 127.2(11) . .
C51 C52 C47 119.5(13) . .
O9 C52 C47 113.0(12) . .
C52 O9 C53 112.3(8) . .
O9 C53 C54 107.5(8) . .
O9 C53 H53A 110.2 . .
C54 C53 H53A 110.2 . .
O9 C53 H53B 110.2 . .
C54 C53 H53B 110.2 . .
H53A C53 H53B 108.5 . .
O10 C54 C53 108.7(7) . .
O10 C54 H54A 109.9 . .
C53 C54 H54A 109.9 . .
O10 C54 H54B 109.9 . .
C53 C54 H54B 109.9 . .
H54A C54 H54B 108.3 . .
C55 O10 C54 108.9(8) . .
O10 C55 C56 116.3(9) . .
O10 C55 H55A 108.2 . .
C56 C55 H55A 108.2 . .
O10 C55 H55B 108.2 . .
C56 C55 H55B 108.2 . .
H55A C55 H55B 107.4 . .
O11B C56 O11A 53.9(7) . .
O11B C56 C55 120.1(12) . .
O11A C56 C55 121.8(10) . .
O11B C56 H56A 55.3 . .
O11A C56 H56A 106.9 . .
C55 C56 H56A 106.9 . .
O11B C56 H56B 132.6 . .
O11A C56 H56B 106.9 . .
C55 C56 H56B 106.9 . .
H56A C56 H56B 106.7 . .
O11B C56 H56C 107.3 . .
O11A C56 H56C 130.5 . .
C55 C56 H56C 107.3 . .
H56A C56 H56C 60.3 . .
H56B C56 H56C 48.1 . .
O11B C56 H56D 107.3 . .
O11A C56 H56D 54.9 . .
C55 C56 H56D 107.3 . .
H56A C56 H56D 145.8 . .
H56B C56 H56D 60.9 . .
H56C C56 H56D 106.9 . .
C56 O11A C57 114.3(9) . .
C56 O11B C57 109.9(10) . .
O11A C57 C58 94.3(7) . .
O11A C57 O11B 49.7(6) . .
C58 C57 O11B 124.5(7) . .
O11A C57 H57A 112.9 . .
C58 C57 H57A 112.9 . .
O11B C57 H57A 119.5 . .
O11A C57 H57B 112.9 . .
C58 C57 H57B 112.9 . .
O11B C57 H57B 64.9 . .
H57A C57 H57B 110.3 . .
O11A C57 H57C 155.3 . .
C58 C57 H57C 106.2 . .
O11B C57 H57C 106.2 . .
H57A C57 H57C 71.9 . .
H57B C57 H57C 46.6 . .
O11A C57 H57D 80.0 . .
C58 C57 H57D 106.2 . .
O11B C57 H57D 106.2 . .
H57A C57 H57D 34.6 . .
H57B C57 H57D 137.2 . .
H57C C57 H57D 106.4 . .
O12 C58 C57 104.5(6) . .
O12 C58 H58A 110.8 . .
C57 C58 H58A 110.8 . .
O12 C58 H58B 110.8 . .
C57 C58 H58B 110.8 . .
H58A C58 H58B 108.9 . .
C33 O12 C58 115.9(5) . .
C224 N1 C223 118.6(5) . .
C224 N1 C226 117.5(5) . .
C223 N1 C226 123.7(5) . .
C216 N2 C220 120.5(5) . .
C216 N2 C215 120.3(5) . .
C220 N2 C215 119.1(5) . .
C206 C201 C202 119.2(13) . .
C206 C201 C214 121.1(13) . .
C202 C201 C214 119.6(9) . .
C201 C202 C203 124.3(14) . .
C201 C202 H202 117.8 . .
C203 C202 H202 117.8 . .
C204 C203 C202 110.2(14) . .
C204 C203 H203 124.9 . .
C202 C203 H203 124.9 . .
C205 C204 C203 132.9(17) . .
C205 C204 H204 113.5 . .
C203 C204 H204 113.5 . .
C204 C205 C206 111.4(14) . .
C204 C205 H205 124.3 . .
C206 C205 H205 124.3 . .
C207 C206 C201 118.4(13) . .
C207 C206 C205 119.7(12) . .
C201 C206 C205 121.9(15) . .
C208 C207 C206 131.4(11) . .
C208 C207 H207 114.3 . .
C206 C207 H207 114.3 . .
C209 C208 C207 131.9(11) . .
C209 C208 C213 119.4(10) . .
C207 C208 C213 108.7(10) . .
C208 C209 C210 125.7(10) . .
C208 C209 H209 117.2 . .
C210 C209 H209 117.2 . .
C211 C210 C209 121.0(10) . .
C211 C210 H210 119.5 . .
C209 C210 H210 119.5 . .
C210 C211 C212 117.2(11) . .
C210 C211 H211 121.4 . .
C212 C211 H211 121.4 . .
C213 C212 C211 118.4(9) . .
C213 C212 H212 120.8 . .
C211 C212 H212 120.8 . .
C212 C213 C214 117.3(8) . .
C212 C213 C208 118.1(10) . .
C214 C213 C208 124.5(9) . .
C213 C214 C201 115.8(8) . .
C213 C214 C215 125.9(8) . .
C201 C214 C215 118.2(9) . .
C214 C215 N2 114.6(5) . .
C214 C215 H21A 124(2) . .
N2 C215 H21A 104(3) . .
C214 C215 H21B 102(3) . .
N2 C215 H21B 103(4) . .
H21A C215 H21B 106.9(14) . .
N2 C216 C217 122.0(5) . .
N2 C216 H216 119.0 . .
C217 C216 H216 119.0 . .
C218 C217 C216 119.7(5) . .
C218 C217 H217 120.1 . .
C216 C217 H217 120.1 . .
C217 C218 C219 115.2(5) . .
C217 C218 C221 123.1(5) . .
C219 C218 C221 121.7(4) . .
C220 C219 C218 122.0(6) . .
C220 C219 H219 119.0 . .
C218 C219 H219 119.0 . .
C219 C220 N2 120.5(6) . .
C219 C220 H220 119.7 . .
N2 C220 H220 119.7 . .
C222 C221 C225 118.1(5) . .
C222 C221 C218 122.5(5) . .
C225 C221 C218 119.4(5) . .
C221 C222 C223 120.9(5) . .
C221 C222 H222 119.5 . .
C223 C222 H222 119.5 . .
C222 C223 N1 121.2(5) . .
C222 C223 H223 119.4 . .
N1 C223 H223 119.4 . .
N1 C224 C225 120.2(5) . .
N1 C224 H224 119.9 . .
C225 C224 H224 119.9 . .
C221 C225 C224 121.0(5) . .
C221 C225 H225 119.5 . .
C224 C225 H225 119.5 . .
C227 C226 N1 113.3(4) . .
C227 C226 H22A 108.9 . .
N1 C226 H22A 108.9 . .
C227 C226 H22B 108.9 . .
N1 C226 H22B 108.9 . .
H22A C226 H22B 107.7 . .
C240 C227 C228 119.9(5) . .
C240 C227 C226 121.6(5) . .
C228 C227 C226 118.5(5) . .
C233 C228 C227 118.4(6) . .
C233 C228 C229 116.0(7) . .
C227 C228 C229 125.6(7) . .
C230 C229 C228 124.2(10) . .
C230 C229 H229 117.9 . .
C228 C229 H229 117.9 . .
C229 C230 C231 121.8(10) . .
C229 C230 H230 119.1 . .
C231 C230 H230 119.1 . .
C230 C231 C232 119.0(10) . .
C230 C231 H231 120.5 . .
C232 C231 H231 120.5 . .
C231 C232 C233 119.5(10) . .
C231 C232 H232 120.3 . .
C233 C232 H232 120.3 . .
C234 C233 C228 121.3(6) . .
C234 C233 C232 119.3(7) . .
C228 C233 C232 119.4(8) . .
C235 C234 C233 120.4(6) . .
C235 C234 H234 119.8 . .
C233 C234 H234 119.8 . .
C234 C235 C240 119.3(6) . .
C234 C235 C236 121.3(6) . .
C240 C235 C236 119.4(5) . .
C237 C236 C235 121.1(6) . .
C237 C236 H236 119.4 . .
C235 C236 H236 119.4 . .
C236 C237 C238 119.5(7) . .
C236 C237 H237 120.2 . .
C238 C237 H237 120.2 . .
C237 C238 C239 123.1(6) . .
C237 C238 H238 118.5 . .
C239 C238 H238 118.5 . .
C238 C239 C240 118.8(6) . .
C238 C239 H239 120.6 . .
C240 C239 H239 120.6 . .
C227 C240 C235 120.7(5) . .
C227 C240 C239 121.3(5) . .
C235 C240 C239 118.0(5) . .

loop_
_geom_bond_atom_site_label_1
_geom_bond_atom_site_label_2
_geom_bond_distance
_geom_bond_site_symmetry_2
P1 F3 1.549(6) .
P1 F6 1.560(6) .
P1 F5 1.564(5) .
P1 F2 1.566(5) .
P1 F4 1.567(7) .
P1 F1 1.580(5) .
P2 F9 1.531(6) 3_565
P2 F9 1.531(6) .
P2 F7 1.554(6) .
P2 F7 1.554(6) 3_565
P2 F8 1.591(8) .
P2 F8 1.591(8) 3_565
C01 C06 1.387(9) .
C01 C02 1.391(8) .
C01 C14 1.517(8) .
C02 C03 1.355(9) .
C02 H02 0.9500 .
C03 C04 1.353(11) .
C03 H03 0.9500 .
C04 C05 1.398(10) .
C04 H04 0.9500 .
C05 C06 1.359(9) .
C05 H05 0.9500 .
C06 C07 1.503(9) .
C07 C08 1.529(10) .
C07 C16 1.542(9) .
C07 H07 1.0000 .
C08 C13 1.344(9) .
C08 C09 1.427(11) .
C09 C10 1.391(16) .
C09 H09 0.9500 .
C10 C11 1.344(17) .
C10 H10 0.9500 .
C11 C12 1.397(14) .
C11 H11 0.9500 .
C12 C13 1.417(10) .
C12 H12 0.9500 .
C13 C14 1.524(9) .
C14 C15 1.542(7) .
C14 H14 1.0000 .
C15 C16 1.361(8) .
C15 C20 1.411(8) .
C16 C17 1.382(8) .
C17 O3 1.385(7) .
C17 C18 1.395(9) .
C18 C19 1.359(8) .
C18 C28 1.545(8) .
C19 C20 1.397(7) .
C19 C21 1.540(7) .
C20 O1 1.375(6) .
C21 C22 1.514(9) .
C21 C30 1.533(7) .
C21 H21 1.0000 .
C22 C23 1.362(11) .
C22 C27 1.416(10) .
C23 C24 1.399(14) .
C23 H23 0.9500 .
C24 C25 1.410(19) .
C24 H24 0.9500 .
C25 C26 1.438(18) .
C25 H25 0.9500 .
C26 C27 1.367(11) .
C26 H26 0.9500 .
C27 C28 1.557(11) .
C28 C29 1.497(8) .
C28 H28 1.0000 .
C29 C34 1.361(8) .
C29 C30 1.412(7) .
C30 C31 1.343(7) .
C31 C32 1.368(8) .
C31 H31 0.9500 .
C32 O5 1.380(6) .
C32 C33 1.423(8) .
C33 O12 1.366(7) .
C33 C34 1.390(9) .
C34 H34 0.9500 .
O1 C35 1.425(7) .
C35 C36 1.552(10) .
C35 H35A 0.9900 .
C35 H35B 0.9900 .
C36 O2 1.69(5) .
C36 H36A 0.9900 .
C36 H36B 0.9900 .
O3 C38B 1.4299(11) .
O3 C38A 1.4300(11) .
C38A C39A 1.528(10) .
C39A O4A 1.29(3) .
C38B C39B 1.532(10) .
O5 C41 1.443(7) .
C41 C42B 1.550(15) .
C41 C42A 1.551(15) .
C41 H41A 0.9900 .
C41 H41B 0.9900 .
C41 H41C 0.9900 .
C41 H41D 0.9900 .
C42A O6A 1.424(17) .
C42A H42A 0.9900 .
C42A H42B 0.9900 .
O6A C43A 1.460(17) .
C43A C44A 1.46(2) .
C43A H43A 0.9900 .
C43A H43B 0.9900 .
C44A O7 1.08(5) .
C44A C45 2.04(6) .
C44A H44A 0.9900 .
C44A H44B 0.9900 .
C42B O6B 1.400(17) .
C42B H42C 0.9900 .
C42B H42D 0.9900 .
O6B C43B 1.413(17) .
C43B C44B 1.5688 .
C43B H43C 0.9900 .
C43B H43D 0.9900 .
C44B O7 1.63(4) .
C44B H44C 0.9900 .
C44B H44D 0.9900 .
O7 C45 1.391(15) .
C45 C46 1.471(16) .
C45 H45A 0.9900 .
C45 H45B 0.9900 .
C46 O8 1.412(11) .
C46 H46A 0.9900 .
C46 H46B 0.9900 .
O8 C47 1.357(15) .
C47 C52 1.403(16) .
C47 C48 1.49(2) .
C48 C49 1.42(4) .
C48 H48 0.9500 .
C49 C50 1.18(3) .
C49 H49 0.9500 .
C50 C51 1.48(2) .
C50 H50 0.9500 .
C51 C52 1.343(18) .
C51 H51 0.9500 .
C52 O9 1.377(11) .
O9 C53 1.388(9) .
C53 C54 1.519(11) .
C53 H53A 0.9900 .
C53 H53B 0.9900 .
C54 O10 1.419(9) .
C54 H54A 0.9900 .
C54 H54B 0.9900 .
O10 C55 1.384(10) .
C55 C56 1.466(12) .
C55 H55A 0.9900 .
C55 H55B 0.9900 .
C56 O11B 1.356(12) .
C56 O11A 1.370(12) .
C56 H56A 0.9900 .
C56 H56B 0.9900 .
C56 H56C 0.9900 .
C56 H56D 0.9900 .
O11A C57 1.424(11) .
O11B C57 1.511(12) .
C57 C58 1.508(10) .
C57 H57A 0.9900 .
C57 H57B 0.9900 .
C57 H57C 0.9900 .
C57 H57D 0.9900 .
C58 O12 1.436(7) .
C58 H58A 0.9900 .
C58 H58B 0.9900 .
N1 C224 1.355(8) .
N1 C223 1.361(7) .
N1 C226 1.507(7) .
N2 C216 1.292(7) .
N2 C220 1.334(8) .
N2 C215 1.504(7) .
C201 C206 1.365(13) .
C201 C202 1.418(15) .
C201 C214 1.465(14) .
C202 C203 1.454(16) .
C202 H202 0.9500 .
C203 C204 1.412(17) .
C203 H203 0.9500 .
C204 C205 1.361(17) .
C204 H204 0.9500 .
C205 C206 1.526(15) .
C205 H205 0.9500 .
C206 C207 1.357(16) .
C207 C208 1.345(13) .
C207 H207 0.9500 .
C208 C209 1.233(12) .
C208 C213 1.549(13) .
C209 C210 1.399(14) .
C209 H209 0.9500 .
C210 C211 1.358(12) .
C210 H210 0.9500 .
C211 C212 1.554(15) .
C211 H211 0.9500 .
C212 C213 1.353(12) .
C212 H212 0.9500 .
C213 C214 1.385(12) .
C214 C215 1.488(9) .
C215 H21A 0.991(10) .
C215 H21B 0.991(10) .
C216 C217 1.380(8) .
C216 H216 0.9500 .
C217 C218 1.378(7) .
C217 H217 0.9500 .
C218 C219 1.409(8) .
C218 C221 1.495(7) .
C219 C220 1.327(8) .
C219 H219 0.9500 .
C220 H220 0.9500 .
C221 C222 1.354(7) .
C221 C225 1.371(8) .
C222 C223 1.360(7) .
C222 H222 0.9500 .
C223 H223 0.9500 .
C224 C225 1.375(9) .
C224 H224 0.9500 .
C225 H225 0.9500 .
C226 C227 1.478(8) .
C226 H22A 0.9900 .
C226 H22B 0.9900 .
C227 C240 1.410(8) .
C227 C228 1.426(9) .
C228 C233 1.418(9) .
C228 C229 1.435(10) .
C229 C230 1.309(13) .
C229 H229 0.9500 .
C230 C231 1.368(17) .
C230 H230 0.9500 .
C231 C232 1.427(16) .
C231 H231 0.9500 .
C232 C233 1.439(11) .
C232 H232 0.9500 .
C233 C234 1.404(10) .
C234 C235 1.397(9) .
C234 H234 0.9500 .
C235 C240 1.423(8) .
C235 C236 1.429(9) .
C236 C237 1.364(10) .
C236 H236 0.9500 .
C237 C238 1.371(11) .
C237 H237 0.9500 .
C238 C239 1.387(10) .
C238 H238 0.9500 .
C239 C240 1.441(8) .
C239 H239 0.9500 .

loop_
_platon_squeeze_void_nr
_platon_squeeze_void_average_x
_platon_squeeze_void_average_y
_platon_squeeze_void_average_z
_platon_squeeze_void_volume
_platon_squeeze_void_count_electrons
_platon_squeeze_void_content
1 0.000 0.000 0.500 810 333 ' '
2 0.500 0.500 1.000 810 333 ' '
